data_4342518
loop_
_publ_author_name
'Thu\'ery, Pierre'
'Rivi\`ere, Eric'
'Harrowfield, Jack'

_publ_section_title
;
 Uranyl and uranyl-3d block cation complexes with
 1,3-adamantanedicarboxylate: crystal structures, luminescence, and
 magnetic properties.
;
_journal_issue 6
_journal_name_full 'Inorganic chemistry'
_journal_page_first 2838
_journal_page_last 2850
_journal_paper_doi 10.1021/ic503004j
_journal_volume 54
_journal_year 2015
_chemical_absolute_configuration ad
_chemical_formula_sum 'C40 H61 N2 O17.5 U2'
_chemical_formula_weight 1325.97
_space_group_IT_number 1
_symmetry_cell_setting triclinic
_symmetry_space_group_name_Hall 'P 1'
_symmetry_space_group_name_H-M 'P 1'
_atom_sites_solution_hydrogens geom
_atom_sites_solution_primary direct
_atom_sites_solution_secondary difmap
_audit_creation_method SHELXL-97
_cell_angle_alpha 111.546(2)
_cell_angle_beta 105.075(3)
_cell_angle_gamma 106.267(3)
_cell_formula_units_Z 2
_cell_length_a 12.3331(7)
_cell_length_b 14.7388(8)
_cell_length_c 14.9946(8)
_cell_measurement_reflns_used 90218
_cell_measurement_temperature 150(2)
_cell_measurement_theta_max 25.68
_cell_measurement_theta_min 2.92
_cell_volume 2223.6(2)
_computing_cell_refinement 'HKL2000 (Otwinowski & Minor, 1997)'
_computing_data_collection 'COLLECT (Nonius, 1998)'
_computing_data_reduction 'HKL2000 (Otwinowski & Minor, 1997)'
_computing_molecular_graphics 'SHELXTL (Sheldrick, 2008)'
_computing_publication_material 'SHELXTL (Sheldrick, 2008); PLATON (Spek, 2003)'
_computing_structure_refinement 'SHELXL-97 (Sheldrick, 2008)'
_computing_structure_solution 'SHELXS (Sheldrick, 2008)'
_diffrn_ambient_temperature 150(2)
_diffrn_measured_fraction_theta_full 0.998
_diffrn_measured_fraction_theta_max 0.998
_diffrn_measurement_device_type 'Nonius Kappa-CCD area-detector diffractometer'
_diffrn_measurement_method '2 \f and 10 \w scans with 2\% steps (596 frames)'
_diffrn_radiation_monochromator graphite
_diffrn_radiation_source 'fine-focus sealed tube'
_diffrn_radiation_type MoK\a
_diffrn_radiation_wavelength 0.71073
_diffrn_reflns_av_R_equivalents 0.0411
_diffrn_reflns_av_unetI/netI 0.0624
_diffrn_reflns_limit_h_max 15
_diffrn_reflns_limit_h_min -15
_diffrn_reflns_limit_k_max 17
_diffrn_reflns_limit_k_min -17
_diffrn_reflns_limit_l_max 18
_diffrn_reflns_limit_l_min -18
_diffrn_reflns_number 90218
_diffrn_reflns_theta_full 25.68
_diffrn_reflns_theta_max 25.68
_diffrn_reflns_theta_min 2.92
_diffrn_standards_decay_% 0
_diffrn_standards_interval_time 0
_diffrn_standards_number 0
_exptl_absorpt_coefficient_mu 7.349
_exptl_absorpt_correction_T_max 0.516
_exptl_absorpt_correction_T_min 0.394
_exptl_absorpt_correction_type multi-scan
_exptl_absorpt_process_details 'SCALEPACK (Otwinowski & Minor, 1997)'
_exptl_crystal_colour 'translucent light yellow'
_exptl_crystal_density_diffrn 1.980
_exptl_crystal_density_method 'not measured'
_exptl_crystal_description irregular
_exptl_crystal_F_000 1278
_exptl_crystal_size_max 0.15
_exptl_crystal_size_mid 0.13
_exptl_crystal_size_min 0.09
_refine_diff_density_max 1.353
_refine_diff_density_min -0.847
_refine_diff_density_rms 0.128
_refine_ls_abs_structure_details 'Flack H D (1983), Acta Cryst. A39, 876-881'
_refine_ls_abs_structure_Flack -0.019(7)
_refine_ls_extinction_method none
_refine_ls_goodness_of_fit_ref 1.061
_refine_ls_hydrogen_treatment constr
_refine_ls_matrix_type full
_refine_ls_number_parameters 1117
_refine_ls_number_reflns 16727
_refine_ls_number_restraints 33
_refine_ls_restrained_S_all 1.060
_refine_ls_R_factor_all 0.0518
_refine_ls_R_factor_gt 0.0441
_refine_ls_shift/su_max 0.001
_refine_ls_shift/su_mean 0.000
_refine_ls_structure_factor_coef Fsqd
_refine_ls_weighting_details 'calc w=1/[\s^2^(Fo^2^)+(0.0513P)^2^+6.1688P] where P=(Fo^2^+2Fc^2^)/3'
_refine_ls_weighting_scheme calc
_refine_ls_wR_factor_gt 0.0982
_refine_ls_wR_factor_ref 0.1016
_reflns_number_gt 14795
_reflns_number_total 16727
_reflns_threshold_expression >2sigma(I)
_cod_data_source_file ic503004j_si_002.cif
_cod_data_source_block 3
_cod_depositor_comments 'Adding full bibliography for 4342516--4342524.cif.'
_cod_original_formula_sum 'C40 H61 N2 O17.50 U2'
_cod_database_code 4342518

loop_
_symmetry_equiv_pos_as_xyz
'x, y, z'

loop_
_atom_site_label
_atom_site_type_symbol
_atom_site_fract_x
_atom_site_fract_y
_atom_site_fract_z
_atom_site_U_iso_or_equiv
_atom_site_adp_type
_atom_site_occupancy
_atom_site_symmetry_multiplicity
_atom_site_calc_flag
_atom_site_refinement_flags
U1 U 0.44523(3) 1.03342(3) 1.45241(3) 0.02318(10) Uani 1 1 d .
U2 U 0.65923(3) 0.79601(3) 0.86780(3) 0.02389(10) Uani 1 1 d .
U3 U 0.69015(3) 0.45513(3) 0.20302(3) 0.02288(10) Uani 1 1 d .
U4 U 0.13737(3) -0.31540(3) -0.19171(3) 0.02536(10) Uani 1 1 d .
O1 O 0.5527(8) 1.0751(7) 1.5780(6) 0.036(2) Uani 1 1 d .
O2 O 0.3370(9) 0.9878(7) 1.3253(7) 0.043(2) Uani 1 1 d .
O3 O 0.7932(7) 0.7818(7) 0.9254(6) 0.0308(19) Uani 1 1 d .
O4 O 0.5244(8) 0.8107(7) 0.8127(7) 0.038(2) Uani 1 1 d .
O5 O 0.7958(8) 0.4247(7) 0.2782(7) 0.039(2) Uani 1 1 d .
O6 O 0.5878(9) 0.4878(8) 0.1299(7) 0.041(2) Uani 1 1 d .
O7 O 0.2733(8) -0.3192(7) -0.1192(7) 0.037(2) Uani 1 1 d .
O8 O 0.0023(8) -0.3110(7) -0.2610(8) 0.042(2) Uani 1 1 d .
O9 O 0.6035(8) 1.1699(6) 1.4315(7) 0.035(2) Uani 1 1 d .
O10 O 0.5912(8) 1.0060(6) 1.3763(6) 0.0340(19) Uani 1 1 d .
O11 O 0.6587(7) 0.8732(6) 1.0446(6) 0.0274(18) Uani 1 1 d .
O12 O 0.7558(7) 0.9905(6) 1.0039(6) 0.0325(19) Uani 1 1 d .
O13 O 0.4334(7) 0.8465(6) 1.4000(6) 0.0272(17) Uani 1 1 d .
O14 O 0.3050(8) 0.8898(6) 1.4658(6) 0.0294(18) Uani 1 1 d .
O15 O 0.1413(9) 0.5685(6) 1.6429(6) 0.035(2) Uani 1 1 d .
O16 O 0.2359(7) 0.7418(6) 1.7041(6) 0.0307(18) Uani 1 1 d .
O17 O 0.3045(8) 1.0892(6) 1.5250(8) 0.045(2) Uani 1 1 d .
O18 O 0.4492(9) 1.2160(7) 1.5261(7) 0.043(2) Uani 1 1 d .
O19 O 0.5581(8) 1.6005(6) 1.7549(6) 0.0299(19) Uani 1 1 d .
O20 O 0.5316(8) 1.6547(6) 1.9017(6) 0.033(2) Uani 1 1 d .
O21 O 0.7728(8) 0.9110(6) 0.8104(6) 0.0318(19) Uani 1 1 d .
O22 O 0.6844(8) 0.7382(6) 0.7027(6) 0.037(2) Uani 1 1 d .
O23 O 0.8311(8) 0.6544(6) 0.3143(6) 0.0321(19) Uani 1 1 d .
O24 O 0.6948(8) 0.5787(7) 0.3642(7) 0.042(2) Uani 1 1 d .
O25 O 0.5305(8) 0.3739(6) 0.2554(6) 0.035(2) Uani 1 1 d .
O26 O 0.5405(8) 0.2676(6) 0.1135(7) 0.042(2) Uani 1 1 d .
O27 O 0.2349(8) -0.1186(6) -0.1113(6) 0.0311(19) Uani 1 1 d .
O28 O 0.1499(9) -0.1840(6) -0.0264(7) 0.036(2) Uani 1 1 d .
O29 O 0.0302(10) -0.3878(7) -0.1017(8) 0.047(3) Uani 1 1 d .
O30 O 0.0189(8) -0.5075(6) -0.2463(6) 0.036(2) Uani 1 1 d .
O31 O -0.2977(9) -0.6628(7) 0.0439(7) 0.044(2) Uani 1 1 d .
O32 O -0.1633(7) -0.4943(6) 0.1241(6) 0.0306(19) Uani 1 1 d .
O33 O 0.7538(9) 1.5381(7) 1.7532(7) 0.045(2) Uani 1 1 d .
O34 O 0.5685(10) 1.0874(9) 0.9843(8) 0.060(3) Uani 1 1 d .
O35 O 0.1180(11) -0.2631(10) 0.1218(10) 0.073(3) Uani 1 1 d .
N1 N 0.4062(9) 0.9538(8) 0.7810(8) 0.035(2) Uani 1 1 d .
H1A H 0.3758 0.8802 0.7521 0.042 Uiso 1 1 calc R
H1B H 0.4417 0.9824 0.8528 0.042 Uiso 1 1 calc R
N2 N 0.6765(11) 1.4068(9) 1.5387(9) 0.047(3) Uani 1 1 d .
H2A H 0.6930 1.4210 1.6071 0.056 Uiso 1 1 calc R
H2B H 0.6540 1.3347 1.4988 0.056 Uiso 1 1 calc R
N3 N 0.9560(9) 0.7457(8) 0.2154(8) 0.034(2) Uani 1 1 d .
H3A H 1.0051 0.7199 0.1863 0.040 Uiso 1 1 calc R
H3B H 0.9286 0.7058 0.2463 0.040 Uiso 1 1 calc R
N4 N 0.4720(10) -0.2522(9) 0.0776(8) 0.040(3) Uani 1 1 d .
H4A H 0.4231 -0.2962 0.0071 0.049 Uiso 1 1 calc R
H4B H 0.5407 -0.2008 0.0839 0.049 Uiso 1 1 calc R
C1 C 0.7398(11) 1.1226(8) 1.3477(8) 0.027(2) Uani 1 1 d .
C2 C 0.6845(10) 1.0416(8) 1.2313(8) 0.025(2) Uani 1 1 d .
H2C H 0.6143 1.0518 1.1929 0.029 Uiso 1 1 calc R
H2D H 0.6527 0.9678 1.2223 0.029 Uiso 1 1 calc R
C3 C 0.7814(10) 1.0557(8) 1.1858(8) 0.024(2) Uani 1 1 d .
C4 C 0.8302(10) 1.1695(8) 1.1994(8) 0.026(2) Uani 1 1 d .
H4C H 0.7620 1.1813 1.1605 0.032 Uiso 1 1 calc R
H4D H 0.8940 1.1793 1.1708 0.032 Uiso 1 1 calc R
C5 C 0.8861(11) 1.2505(9) 1.3165(9) 0.027(3) Uani 1 1 d .
H5 H 0.9165 1.3249 1.3250 0.033 Uiso 1 1 calc R
C6 C 0.7899(11) 1.2363(8) 1.3612(8) 0.025(2) Uani 1 1 d .
H6A H 0.7213 1.2493 1.3247 0.029 Uiso 1 1 calc R
H6B H 0.8270 1.2892 1.4366 0.029 Uiso 1 1 calc R
C7 C 0.8462(11) 1.1042(9) 1.4070(9) 0.030(3) Uani 1 1 d .
H7A H 0.8152 1.0301 1.3974 0.036 Uiso 1 1 calc R
H7B H 0.8815 1.1550 1.4830 0.036 Uiso 1 1 calc R
C8 C 0.9480(11) 1.1220(9) 1.3630(9) 0.032(3) Uani 1 1 d .
H8 H 1.0181 1.1108 1.4018 0.038 Uiso 1 1 calc R
C9 C 0.8900(10) 1.0378(9) 1.2455(8) 0.027(2) Uani 1 1 d .
H9A H 0.8593 0.9645 1.2378 0.033 Uiso 1 1 calc R
H9B H 0.9530 1.0454 1.2160 0.033 Uiso 1 1 calc R
C10 C 0.9965(10) 1.2349(9) 1.3759(9) 0.030(3) Uani 1 1 d U
H10A H 1.0597 1.2445 1.3467 0.036 Uiso 1 1 calc R
H10B H 1.0350 1.2885 1.4512 0.036 Uiso 1 1 calc R
C11 C 0.6388(10) 1.0987(8) 1.3871(8) 0.022(2) Uani 1 1 d U
C12 C 0.7292(10) 0.9708(9) 1.0723(9) 0.025(2) Uani 1 1 d .
C13 C 0.2987(10) 0.7153(8) 1.4301(8) 0.025(2) Uani 1 1 d .
C14 C 0.2809(12) 0.7345(9) 1.5335(9) 0.027(3) Uani 1 1 d .
H14A H 0.3621 0.7792 1.5940 0.032 Uiso 1 1 calc R
H14B H 0.2280 0.7740 1.5417 0.032 Uiso 1 1 calc R
C15 C 0.2206(10) 0.6273(8) 1.5325(8) 0.024(2) Uani 1 1 d .
C16 C 0.0942(11) 0.5589(9) 1.4395(8) 0.030(3) Uani 1 1 d .
H16A H 0.0398 0.5970 1.4469 0.036 Uiso 1 1 calc R
H16B H 0.0549 0.4900 1.4387 0.036 Uiso 1 1 calc R
C17 C 0.1097(11) 0.5371(9) 1.3358(8) 0.031(3) Uani 1 1 d .
H17 H 0.0272 0.4909 1.2752 0.037 Uiso 1 1 calc R
C18 C 0.1672(10) 0.6458(9) 1.3369(8) 0.030(3) Uani 1 1 d .
H18A H 0.1135 0.6843 1.3459 0.037 Uiso 1 1 calc R
H18B H 0.1744 0.6330 1.2696 0.037 Uiso 1 1 calc R
C19 C 0.3779(11) 0.6548(9) 1.4176(9) 0.031(3) Uani 1 1 d U
H19A H 0.4612 0.6990 1.4756 0.037 Uiso 1 1 calc R
H19B H 0.3872 0.6403 1.3507 0.037 Uiso 1 1 calc R
C20 C 0.3207(12) 0.5493(9) 1.4180(9) 0.032(3) Uani 1 1 d .
H20 H 0.3760 0.5114 1.4103 0.039 Uiso 1 1 calc R
C21 C 0.3048(11) 0.5671(10) 1.5203(9) 0.032(3) Uani 1 1 d .
H21A H 0.3863 0.6100 1.5807 0.038 Uiso 1 1 calc R
H21B H 0.2669 0.4972 1.5182 0.038 Uiso 1 1 calc R
C22 C 0.1968(12) 0.4800(9) 1.3253(9) 0.034(3) Uani 1 1 d .
H22A H 0.1601 0.4097 1.3228 0.041 Uiso 1 1 calc R
H22B H 0.2079 0.4672 1.2593 0.041 Uiso 1 1 calc R
C23 C 0.3504(10) 0.8230(8) 1.4318(8) 0.021(2) Uani 1 1 d U
C24 C 0.2007(10) 0.6474(9) 1.6314(8) 0.027(2) Uani 1 1 d .
C25 C 0.3654(11) 1.2680(9) 1.6558(9) 0.030(2) Uani 1 1 d U
C26 C 0.4407(11) 1.3849(9) 1.6859(9) 0.031(3) Uani 1 1 d .
H26A H 0.4066 1.3994 1.6277 0.038 Uiso 1 1 calc R
H26B H 0.5275 1.3969 1.6976 0.038 Uiso 1 1 calc R
C27 C 0.4372(11) 1.4624(9) 1.7861(9) 0.028(3) Uani 1 1 d .
C28 C 0.4922(11) 1.4395(9) 1.8768(9) 0.032(3) Uani 1 1 d .
H28A H 0.5800 1.4542 1.8912 0.039 Uiso 1 1 calc R
H28B H 0.4884 1.4878 1.9413 0.039 Uiso 1 1 calc R
C29 C 0.4201(13) 1.3226(10) 1.8476(10) 0.044(3) Uani 1 1 d .
H29 H 0.4572 1.3085 1.9061 0.053 Uiso 1 1 calc R
C30 C 0.4212(12) 1.2469(9) 1.7480(11) 0.039(3) Uani 1 1 d .
H30A H 0.3726 1.1718 1.7300 0.047 Uiso 1 1 calc R
H30B H 0.5072 1.2565 1.7590 0.047 Uiso 1 1 calc R
C31 C 0.2325(11) 1.2507(9) 1.6429(9) 0.033(3) Uani 1 1 d .
H31A H 0.1930 1.2624 1.5841 0.039 Uiso 1 1 calc R
H31B H 0.1848 1.1755 1.6250 0.039 Uiso 1 1 calc R
C32 C 0.2285(11) 1.3265(9) 1.7424(9) 0.033(3) Uani 1 1 d .
H32 H 0.1410 1.3146 1.7308 0.040 Uiso 1 1 calc R
C33 C 0.3042(10) 1.4428(9) 1.7694(9) 0.029(3) Uani 1 1 d .
H33A H 0.2666 1.4566 1.7117 0.035 Uiso 1 1 calc R
H33B H 0.3025 1.4932 1.8340 0.035 Uiso 1 1 calc R
C34 C 0.2845(12) 1.3056(10) 1.8310(10) 0.038(3) Uani 1 1 d .
H34A H 0.2354 1.2311 1.8141 0.046 Uiso 1 1 calc R
H34B H 0.2832 1.3552 1.8963 0.046 Uiso 1 1 calc R
C35 C 0.3674(12) 1.1870(9) 1.5619(10) 0.037(3) Uani 1 1 d .
C36 C 0.5133(11) 1.5781(8) 1.8149(9) 0.028(2) Uani 1 1 d .
C37 C 0.7977(10) 0.8528(8) 0.6462(8) 0.020(2) Uani 1 1 d .
C38 C 0.7670(11) 0.7461(8) 0.5529(8) 0.023(2) Uani 1 1 d .
H38A H 0.8047 0.7045 0.5784 0.028 Uiso 1 1 calc R
H38B H 0.6763 0.7035 0.5174 0.028 Uiso 1 1 calc R
C39 C 0.8154(10) 0.7657(9) 0.4750(8) 0.025(2) Uani 1 1 d .
C40 C 0.7528(10) 0.8310(9) 0.4354(8) 0.026(2) Uani 1 1 d .
H40A H 0.7829 0.8447 0.3845 0.031 Uiso 1 1 calc R
H40B H 0.6621 0.7886 0.3994 0.031 Uiso 1 1 calc R
C41 C 0.7837(10) 0.9378(8) 0.5283(8) 0.024(2) Uani 1 1 d .
H41 H 0.7436 0.9791 0.5029 0.029 Uiso 1 1 calc R
C42 C 0.7369(11) 0.9163(9) 0.6079(9) 0.030(3) Uani 1 1 d .
H42A H 0.7572 0.9853 0.6682 0.036 Uiso 1 1 calc R
H42B H 0.6460 0.8751 0.5741 0.036 Uiso 1 1 calc R
C43 C 0.9376(11) 0.9194(9) 0.7015(8) 0.029(3) Uani 1 1 d .
H43A H 0.9784 0.8799 0.7281 0.034 Uiso 1 1 calc R
H43B H 0.9576 0.9883 0.7619 0.034 Uiso 1 1 calc R
C44 C 0.9841(10) 0.9406(9) 0.6222(8) 0.029(3) Uani 1 1 d .
H44 H 1.0756 0.9843 0.6586 0.034 Uiso 1 1 calc R
C45 C 0.9581(10) 0.8345(9) 0.5310(9) 0.032(3) Uani 1 1 d .
H45A H 0.9998 0.7955 0.5576 0.039 Uiso 1 1 calc R
H45B H 0.9900 0.8484 0.4810 0.039 Uiso 1 1 calc R
C46 C 0.9253(11) 1.0036(9) 0.5837(9) 0.029(3) Uani 1 1 d .
H46A H 0.9572 1.0184 0.5340 0.035 Uiso 1 1 calc R
H46B H 0.9460 1.0731 0.6436 0.035 Uiso 1 1 calc R
C47 C 0.7483(11) 0.8327(9) 0.7228(9) 0.029(3) Uani 1 1 d .
C48 C 0.7796(11) 0.6627(9) 0.3811(9) 0.031(3) Uani 1 1 d .
C49 C 0.3539(10) 0.2013(8) 0.1390(8) 0.023(2) Uani 1 1 d .
C50 C 0.3420(10) 0.0876(8) 0.0720(9) 0.027(2) Uani 1 1 d .
H50A H 0.3632 0.0850 0.0121 0.032 Uiso 1 1 calc R
H50B H 0.4005 0.0704 0.1150 0.032 Uiso 1 1 calc R
C51 C 0.2124(10) 0.0065(8) 0.0321(8) 0.025(2) Uani 1 1 d .
C52 C 0.1224(11) 0.0332(9) -0.0322(9) 0.027(2) Uani 1 1 d .
H52A H 0.0369 -0.0198 -0.0572 0.033 Uiso 1 1 calc R
H52B H 0.1391 0.0294 -0.0943 0.033 Uiso 1 1 calc R
C53 C 0.1356(12) 0.1471(10) 0.0353(10) 0.036(3) Uani 1 1 d .
H53 H 0.0759 0.1643 -0.0077 0.043 Uiso 1 1 calc R
C54 C 0.2647(12) 0.2285(9) 0.0739(10) 0.038(3) Uani 1 1 d .
H54A H 0.2725 0.3013 0.1170 0.045 Uiso 1 1 calc R
H54B H 0.2842 0.2274 0.0135 0.045 Uiso 1 1 calc R
C55 C 0.3266(10) 0.2042(9) 0.2344(9) 0.030(3) Uani 1 1 d .
H55A H 0.3860 0.1871 0.2766 0.036 Uiso 1 1 calc R
H55B H 0.3353 0.2768 0.2794 0.036 Uiso 1 1 calc R
C56 C 0.1936(11) 0.1208(9) 0.1945(9) 0.029(3) Uani 1 1 d .
H56 H 0.1736 0.1231 0.2556 0.034 Uiso 1 1 calc R
C57 C 0.1780(11) 0.0071(8) 0.1253(9) 0.028(2) Uani 1 1 d .
H57A H 0.0915 -0.0450 0.0982 0.033 Uiso 1 1 calc R
H57B H 0.2327 -0.0138 0.1671 0.033 Uiso 1 1 calc R
C58 C 0.1049(11) 0.1481(10) 0.1287(10) 0.041(3) Uani 1 1 d .
H58A H 0.1110 0.2201 0.1726 0.049 Uiso 1 1 calc R
H58B H 0.0190 0.0952 0.1025 0.049 Uiso 1 1 calc R
C59 C 0.4824(12) 0.2841(9) 0.1730(10) 0.036(3) Uani 1 1 d .
C60 C 0.1996(11) -0.1035(8) -0.0371(8) 0.028(3) Uani 1 1 d .
C61 C -0.0457(11) -0.5719(9) -0.1337(9) 0.028(3) Uani 1 1 d .
C62 C -0.1097(10) -0.5388(9) -0.0589(8) 0.024(2) Uani 1 1 d .
H62A H -0.0527 -0.4682 0.0030 0.028 Uiso 1 1 calc R
H62B H -0.1842 -0.5323 -0.0955 0.028 Uiso 1 1 calc R
C63 C -0.1463(10) -0.6244(8) -0.0235(8) 0.020(2) Uani 1 1 d .
C64 C -0.0312(11) -0.6312(10) 0.0357(9) 0.032(3) Uani 1 1 d .
H64A H -0.0538 -0.6844 0.0607 0.038 Uiso 1 1 calc R
H64B H 0.0260 -0.5605 0.0975 0.038 Uiso 1 1 calc R
C65 C 0.0330(12) -0.6658(10) -0.0402(9) 0.035(3) Uani 1 1 d .
H65 H 0.1082 -0.6719 -0.0023 0.041 Uiso 1 1 calc R
C66 C 0.0719(11) -0.5808(9) -0.0742(9) 0.032(3) Uani 1 1 d .
H66A H 0.1146 -0.6010 -0.1208 0.039 Uiso 1 1 calc R
H66B H 0.1297 -0.5107 -0.0120 0.039 Uiso 1 1 calc R
C67 C -0.1331(11) -0.6802(8) -0.2288(9) 0.029(3) Uani 1 1 d .
H67A H -0.2079 -0.6754 -0.2674 0.035 Uiso 1 1 calc R
H67B H -0.0921 -0.7010 -0.2767 0.035 Uiso 1 1 calc R
C68 C -0.1695(11) -0.7642(9) -0.1943(9) 0.026(3) Uani 1 1 d .
H68 H -0.2279 -0.8351 -0.2570 0.031 Uiso 1 1 calc R
C69 C -0.2314(11) -0.7318(10) -0.1201(9) 0.031(3) Uani 1 1 d .
H69A H -0.3073 -0.7274 -0.1572 0.037 Uiso 1 1 calc R
H69B H -0.2559 -0.7875 -0.0983 0.037 Uiso 1 1 calc R
C70 C -0.0554(12) -0.7742(9) -0.1342(10) 0.033(3) Uani 1 1 d .
H70A H -0.0810 -0.8281 -0.1106 0.040 Uiso 1 1 calc R
H70B H -0.0140 -0.7983 -0.1809 0.040 Uiso 1 1 calc R
C71 C 0.0014(12) -0.4869(9) -0.1648(9) 0.034(3) Uani 1 1 d .
C72 C -0.2066(11) -0.5920(8) 0.0515(9) 0.026(2) Uani 1 1 d .
C73 C 0.3036(13) 0.9842(12) 0.7517(12) 0.049(4) Uani 1 1 d .
H73A H 0.2785 0.9689 0.6782 0.073 Uiso 1 1 calc R
H73B H 0.3307 1.0611 0.7968 0.073 Uiso 1 1 calc R
H73C H 0.2335 0.9429 0.7605 0.073 Uiso 1 1 calc R
C74 C 0.5031(14) 0.9930(11) 0.7439(11) 0.048(4) Uani 1 1 d .
H74A H 0.5366 1.0714 0.7755 0.071 Uiso 1 1 calc R
H74B H 0.4659 0.9615 0.6673 0.071 Uiso 1 1 calc R
H74C H 0.5699 0.9715 0.7647 0.071 Uiso 1 1 calc R
C75 C 0.7895(13) 1.4702(12) 1.5327(11) 0.049(4) Uani 1 1 d .
H75A H 0.8118 1.5470 1.5734 0.074 Uiso 1 1 calc R
H75B H 0.7732 1.4518 1.4593 0.074 Uiso 1 1 calc R
H75C H 0.8577 1.4534 1.5615 0.074 Uiso 1 1 calc R
C76 C 0.5713(14) 1.4349(14) 1.4993(11) 0.060(5) Uani 1 1 d .
H76A H 0.5625 1.4308 1.4309 0.090 Uiso 1 1 calc R
H76B H 0.5889 1.5079 1.5494 0.090 Uiso 1 1 calc R
H76C H 0.4945 1.3841 1.4922 0.090 Uiso 1 1 calc R
C77 C 0.8479(14) 0.7321(12) 0.1309(12) 0.053(4) Uani 1 1 d .
H77A H 0.8767 0.7648 0.0903 0.080 Uiso 1 1 calc R
H77B H 0.8006 0.7672 0.1621 0.080 Uiso 1 1 calc R
H77C H 0.7951 0.6554 0.0845 0.080 Uiso 1 1 calc R
C78 C 1.0314(14) 0.8600(10) 0.2974(11) 0.046(3) Uani 1 1 d .
H78A H 0.9812 0.8865 0.3321 0.069 Uiso 1 1 calc R
H78B H 1.0591 0.9033 0.2647 0.069 Uiso 1 1 calc R
H78C H 1.1035 0.8653 0.3494 0.069 Uiso 1 1 calc R
C79 C 0.4016(15) -0.1979(15) 0.1280(13) 0.072(5) Uani 1 1 d .
H79A H 0.4530 -0.1506 0.2031 0.108 Uiso 1 1 calc R
H79B H 0.3260 -0.2522 0.1186 0.108 Uiso 1 1 calc R
H79C H 0.3798 -0.1552 0.0953 0.108 Uiso 1 1 calc R
C80 C 0.5107(18) -0.3147(15) 0.1217(13) 0.071(5) Uani 1 1 d .
H80A H 0.4383 -0.3690 0.1164 0.107 Uiso 1 1 calc R
H80B H 0.5675 -0.2677 0.1957 0.107 Uiso 1 1 calc R
H80C H 0.5527 -0.3503 0.0833 0.107 Uiso 1 1 calc R

loop_
_atom_site_aniso_label
_atom_site_aniso_U_11
_atom_site_aniso_U_22
_atom_site_aniso_U_33
_atom_site_aniso_U_23
_atom_site_aniso_U_13
_atom_site_aniso_U_12
U1 0.0271(2) 0.0199(2) 0.0251(2) 0.01101(18) 0.01413(19) 0.00949(18)
U2 0.0291(2) 0.0218(2) 0.0211(2) 0.00996(18) 0.01222(18) 0.00960(18)
U3 0.0237(2) 0.0193(2) 0.0225(2) 0.00747(17) 0.01191(18) 0.00581(17)
U4 0.0306(2) 0.0199(2) 0.0250(2) 0.01083(18) 0.01364(19) 0.00747(18)
O1 0.032(5) 0.041(5) 0.024(4) 0.012(4) 0.006(4) 0.006(4)
O2 0.057(6) 0.048(5) 0.035(5) 0.028(5) 0.019(5) 0.028(5)
O3 0.027(5) 0.036(5) 0.035(5) 0.018(4) 0.018(4) 0.014(4)
O4 0.030(5) 0.030(5) 0.048(5) 0.022(4) 0.006(4) 0.011(4)
O5 0.034(5) 0.043(5) 0.042(5) 0.025(5) 0.008(4) 0.017(4)
O6 0.040(6) 0.055(6) 0.034(5) 0.026(5) 0.014(4) 0.022(5)
O7 0.044(6) 0.028(4) 0.032(5) 0.013(4) 0.010(4) 0.016(4)
O8 0.033(5) 0.034(5) 0.048(6) 0.014(4) 0.017(5) 0.009(4)
O9 0.043(5) 0.019(4) 0.041(5) 0.009(4) 0.028(4) 0.008(4)
O10 0.044(5) 0.024(4) 0.042(5) 0.018(4) 0.030(4) 0.013(4)
O11 0.037(5) 0.016(4) 0.024(4) 0.008(3) 0.019(4) 0.001(3)
O12 0.032(5) 0.025(4) 0.027(4) 0.008(4) 0.012(4) 0.002(4)
O13 0.028(4) 0.023(4) 0.039(4) 0.016(4) 0.025(4) 0.010(3)
O14 0.039(5) 0.021(4) 0.036(5) 0.016(4) 0.024(4) 0.010(4)
O15 0.053(6) 0.017(4) 0.028(5) 0.009(4) 0.020(4) 0.005(4)
O16 0.033(5) 0.021(4) 0.026(4) 0.009(4) 0.010(4) 0.001(3)
O17 0.040(5) 0.024(4) 0.080(7) 0.019(5) 0.042(5) 0.017(4)
O18 0.050(6) 0.029(5) 0.057(6) 0.016(4) 0.040(5) 0.018(4)
O19 0.039(5) 0.028(4) 0.026(4) 0.015(4) 0.019(4) 0.010(4)
O20 0.043(5) 0.022(4) 0.033(5) 0.013(4) 0.023(4) 0.005(4)
O21 0.040(5) 0.020(4) 0.024(4) 0.005(4) 0.014(4) 0.005(4)
O22 0.060(6) 0.023(4) 0.028(4) 0.014(4) 0.026(4) 0.008(4)
O23 0.045(5) 0.020(4) 0.032(4) 0.009(4) 0.026(4) 0.008(4)
O24 0.040(6) 0.030(5) 0.036(5) 0.001(4) 0.024(4) -0.001(4)
O25 0.043(5) 0.019(4) 0.035(5) 0.004(4) 0.030(4) 0.002(4)
O26 0.037(5) 0.023(4) 0.042(5) -0.003(4) 0.029(4) -0.003(4)
O27 0.044(5) 0.028(4) 0.029(4) 0.014(4) 0.029(4) 0.011(4)
O28 0.060(6) 0.021(4) 0.043(5) 0.019(4) 0.037(5) 0.018(4)
O29 0.083(7) 0.023(4) 0.057(6) 0.025(5) 0.050(6) 0.023(5)
O30 0.044(5) 0.030(4) 0.032(5) 0.012(4) 0.024(4) 0.009(4)
O31 0.056(6) 0.029(5) 0.046(6) 0.012(4) 0.038(5) 0.006(4)
O32 0.036(5) 0.020(4) 0.028(4) 0.006(4) 0.021(4) 0.002(4)
O33 0.051(6) 0.055(6) 0.034(5) 0.023(4) 0.018(4) 0.027(5)
O34 0.047(6) 0.069(7) 0.056(6) 0.025(6) 0.019(5) 0.021(6)
O35 0.080(8) 0.078(8) 0.087(8) 0.039(7) 0.067(7) 0.036(7)
N1 0.030(6) 0.030(5) 0.049(6) 0.022(5) 0.019(5) 0.010(5)
N2 0.063(8) 0.037(6) 0.038(6) 0.018(5) 0.018(6) 0.019(6)
N3 0.033(6) 0.030(5) 0.046(6) 0.027(5) 0.016(5) 0.012(5)
N4 0.030(6) 0.047(6) 0.034(6) 0.016(5) 0.013(5) 0.007(5)
C1 0.033(7) 0.020(5) 0.025(6) 0.008(5) 0.014(5) 0.011(5)
C2 0.026(6) 0.022(5) 0.024(6) 0.008(5) 0.013(5) 0.009(5)
C3 0.024(6) 0.013(5) 0.021(5) 0.003(4) 0.002(5) 0.005(4)
C4 0.027(6) 0.028(6) 0.023(6) 0.013(5) 0.012(5) 0.006(5)
C5 0.032(7) 0.020(6) 0.026(6) 0.009(5) 0.013(5) 0.008(5)
C6 0.034(6) 0.019(5) 0.023(6) 0.009(5) 0.015(5) 0.013(5)
C7 0.038(7) 0.025(6) 0.030(6) 0.015(5) 0.015(6) 0.013(5)
C8 0.026(6) 0.035(6) 0.025(6) 0.010(5) 0.001(5) 0.015(5)
C9 0.028(6) 0.028(6) 0.033(6) 0.018(5) 0.018(5) 0.012(5)
C10 0.025(4) 0.029(4) 0.029(4) 0.010(3) 0.012(3) 0.007(3)
C11 0.024(4) 0.021(4) 0.021(4) 0.013(3) 0.010(3) 0.003(3)
C12 0.031(6) 0.034(6) 0.032(6) 0.026(5) 0.026(5) 0.018(5)
C13 0.022(6) 0.022(5) 0.025(6) 0.012(5) 0.007(5) 0.005(5)
C14 0.036(7) 0.014(5) 0.025(6) 0.008(5) 0.007(5) 0.010(5)
C15 0.024(6) 0.016(5) 0.021(5) 0.007(5) 0.001(5) 0.006(5)
C16 0.039(7) 0.023(6) 0.027(6) 0.015(5) 0.023(6) 0.001(5)
C17 0.032(7) 0.027(6) 0.017(6) 0.003(5) 0.007(5) 0.005(5)
C18 0.021(6) 0.040(7) 0.020(6) 0.010(5) 0.004(5) 0.009(5)
C19 0.032(4) 0.027(4) 0.033(4) 0.015(3) 0.015(3) 0.009(3)
C20 0.053(8) 0.026(6) 0.040(7) 0.024(6) 0.031(6) 0.025(6)
C21 0.032(7) 0.032(6) 0.028(6) 0.012(5) 0.015(5) 0.008(5)
C22 0.054(8) 0.020(6) 0.021(6) 0.008(5) 0.018(6) 0.006(6)
C23 0.026(4) 0.022(4) 0.018(4) 0.012(3) 0.011(3) 0.007(3)
C24 0.020(6) 0.028(6) 0.019(6) 0.006(5) 0.007(5) 0.000(5)
C25 0.033(4) 0.023(4) 0.035(4) 0.014(3) 0.015(3) 0.012(3)
C26 0.032(7) 0.029(6) 0.038(7) 0.017(6) 0.021(6) 0.011(5)
C27 0.036(7) 0.022(6) 0.030(6) 0.012(5) 0.022(5) 0.013(5)
C28 0.023(6) 0.032(6) 0.038(7) 0.019(6) 0.011(5) 0.004(5)
C29 0.054(9) 0.032(7) 0.037(7) 0.024(6) 0.003(6) 0.009(6)
C30 0.032(7) 0.019(6) 0.068(9) 0.024(6) 0.019(7) 0.009(5)
C31 0.034(7) 0.026(6) 0.036(7) 0.014(5) 0.010(6) 0.014(5)
C32 0.028(7) 0.028(6) 0.036(7) 0.006(5) 0.017(6) 0.012(5)
C33 0.028(6) 0.028(6) 0.031(6) 0.010(5) 0.019(5) 0.010(5)
C34 0.035(7) 0.032(7) 0.040(7) 0.012(6) 0.020(6) 0.006(6)
C35 0.038(7) 0.026(6) 0.053(8) 0.014(6) 0.031(7) 0.016(6)
C36 0.038(7) 0.017(5) 0.028(6) 0.012(5) 0.013(5) 0.008(5)
C37 0.027(6) 0.015(5) 0.017(5) 0.011(4) 0.004(5) 0.011(4)
C38 0.036(7) 0.014(5) 0.015(5) 0.004(4) 0.009(5) 0.010(5)
C39 0.031(6) 0.027(6) 0.017(5) 0.009(5) 0.012(5) 0.011(5)
C40 0.011(5) 0.035(6) 0.028(6) 0.017(5) 0.005(5) 0.004(5)
C41 0.030(6) 0.024(6) 0.025(6) 0.017(5) 0.010(5) 0.015(5)
C42 0.030(7) 0.025(6) 0.030(6) 0.008(5) 0.011(5) 0.013(5)
C43 0.036(7) 0.021(5) 0.019(5) 0.009(5) 0.006(5) 0.004(5)
C44 0.019(6) 0.026(6) 0.020(5) 0.005(5) 0.006(5) -0.008(5)
C45 0.023(6) 0.031(6) 0.034(6) 0.010(5) 0.007(5) 0.012(5)
C46 0.029(7) 0.024(6) 0.026(6) 0.007(5) 0.011(5) 0.009(5)
C47 0.041(7) 0.027(6) 0.034(7) 0.023(6) 0.022(6) 0.018(5)
C48 0.022(6) 0.026(6) 0.031(6) 0.003(5) 0.013(5) 0.004(5)
C49 0.020(6) 0.014(5) 0.023(5) 0.001(4) 0.009(5) 0.002(4)
C50 0.019(6) 0.025(6) 0.036(6) 0.015(5) 0.013(5) 0.006(5)
C51 0.020(6) 0.023(6) 0.027(6) 0.011(5) 0.008(5) 0.005(5)
C52 0.023(6) 0.023(6) 0.030(6) 0.015(5) 0.004(5) 0.006(5)
C53 0.039(7) 0.038(7) 0.036(7) 0.024(6) 0.009(6) 0.019(6)
C54 0.041(8) 0.017(6) 0.044(8) 0.013(6) 0.015(6) 0.002(5)
C55 0.029(6) 0.022(6) 0.025(6) 0.006(5) 0.009(5) 0.000(5)
C56 0.026(6) 0.024(6) 0.026(6) 0.005(5) 0.013(5) 0.003(5)
C57 0.028(6) 0.021(5) 0.036(6) 0.017(5) 0.015(5) 0.006(5)
C58 0.025(7) 0.029(6) 0.056(8) 0.011(6) 0.019(6) 0.007(5)
C59 0.045(8) 0.028(6) 0.034(7) 0.012(6) 0.025(6) 0.007(6)
C60 0.042(7) 0.014(5) 0.027(6) 0.014(5) 0.014(5) 0.005(5)
C61 0.041(7) 0.026(6) 0.029(6) 0.016(5) 0.027(6) 0.016(5)
C62 0.020(6) 0.037(6) 0.028(6) 0.017(5) 0.021(5) 0.018(5)
C63 0.025(6) 0.017(5) 0.028(6) 0.014(5) 0.022(5) 0.009(4)
C64 0.030(7) 0.033(6) 0.022(6) 0.011(5) 0.004(5) 0.007(5)
C65 0.037(7) 0.041(7) 0.033(7) 0.018(6) 0.016(6) 0.025(6)
C66 0.041(7) 0.022(6) 0.037(7) 0.013(5) 0.022(6) 0.013(5)
C67 0.038(7) 0.019(6) 0.025(6) 0.010(5) 0.014(5) 0.006(5)
C68 0.027(6) 0.023(6) 0.016(5) 0.002(5) 0.003(5) 0.008(5)
C69 0.031(7) 0.037(7) 0.033(7) 0.018(6) 0.021(6) 0.016(6)
C70 0.047(8) 0.028(6) 0.047(8) 0.023(6) 0.032(7) 0.026(6)
C71 0.040(7) 0.013(5) 0.033(7) 0.003(5) 0.017(6) 0.002(5)
C72 0.030(7) 0.015(5) 0.040(7) 0.017(5) 0.018(6) 0.013(5)
C73 0.046(9) 0.061(9) 0.065(10) 0.047(8) 0.022(8) 0.032(8)
C74 0.063(10) 0.045(8) 0.037(7) 0.025(7) 0.021(7) 0.020(7)
C75 0.048(9) 0.046(8) 0.042(8) 0.019(7) 0.010(7) 0.016(7)
C76 0.041(9) 0.079(12) 0.036(8) 0.027(8) 0.005(7) 0.001(8)
C77 0.051(10) 0.049(9) 0.050(9) 0.031(8) 0.007(8) 0.012(8)
C78 0.052(9) 0.035(7) 0.048(8) 0.018(7) 0.016(7) 0.020(7)
C79 0.035(9) 0.082(12) 0.051(10) -0.003(9) 0.010(8) 0.015(9)
C80 0.087(13) 0.091(13) 0.055(10) 0.047(10) 0.039(10) 0.035(11)

loop_
_atom_type_symbol
_atom_type_description
_atom_type_scat_dispersion_real
_atom_type_scat_dispersion_imag
_atom_type_scat_source
C C 0.0033 0.0016 'International Tables Vol C Tables 4.2.6.8 and 6.1.1.4'
H H 0.0000 0.0000 'International Tables Vol C Tables 4.2.6.8 and 6.1.1.4'
O O 0.0106 0.0060 'International Tables Vol C Tables 4.2.6.8 and 6.1.1.4'
U U -9.6767 9.6646 'International Tables Vol C Tables 4.2.6.8 and 6.1.1.4'
N N 0.0061 0.0033 'International Tables Vol C Tables 4.2.6.8 and 6.1.1.4'

loop_
_geom_angle_atom_site_label_1
_geom_angle_atom_site_label_2
_geom_angle_atom_site_label_3
_geom_angle
_geom_angle_site_symmetry_1
_geom_angle_site_symmetry_3
O1 U1 O2 178.4(4) . .
O1 U1 O10 91.7(4) . .
O2 U1 O10 87.8(4) . .
O1 U1 O14 89.1(3) . .
O2 U1 O14 89.8(4) . .
O10 U1 O14 121.5(3) . .
O1 U1 O17 91.2(4) . .
O2 U1 O17 89.6(4) . .
O10 U1 O17 169.9(3) . .
O14 U1 O17 68.3(3) . .
O1 U1 O18 86.3(4) . .
O2 U1 O18 95.3(4) . .
O10 U1 O18 118.0(3) . .
O14 U1 O18 120.4(3) . .
O17 U1 O18 52.5(3) . .
O1 U1 O13 88.6(3) . .
O2 U1 O13 89.7(3) . .
O10 U1 O13 69.1(2) . .
O14 U1 O13 52.4(2) . .
O17 U1 O13 120.7(2) . .
O18 U1 O13 171.4(3) . .
O1 U1 O9 90.2(3) . .
O2 U1 O9 90.7(4) . .
O10 U1 O9 52.2(3) . .
O14 U1 O9 173.6(3) . .
O17 U1 O9 118.1(3) . .
O18 U1 O9 65.9(3) . .
O13 U1 O9 121.2(2) . .
O3 U2 O4 178.7(4) . .
O3 U2 O21 90.4(3) . .
O4 U2 O21 90.5(4) . .
O3 U2 O22 89.5(3) . .
O4 U2 O22 91.8(4) . .
O21 U2 O22 53.3(3) . .
O3 U2 O19 88.3(3) . 1_544
O4 U2 O19 92.1(4) . 1_544
O21 U2 O19 119.7(2) . 1_544
O22 U2 O19 66.4(2) . 1_544
O3 U2 O11 87.1(3) . .
O4 U2 O11 91.6(4) . .
O21 U2 O11 120.5(2) . .
O22 U2 O11 173.0(3) . .
O19 U2 O11 119.6(2) 1_544 .
O3 U2 O12 90.3(3) . .
O4 U2 O12 89.2(3) . .
O21 U2 O12 68.6(2) . .
O22 U2 O12 121.9(2) . .
O19 U2 O12 171.5(2) 1_544 .
O11 U2 O12 52.0(2) . .
O3 U2 O20 90.2(3) . 1_544
O4 U2 O20 89.0(3) . 1_544
O21 U2 O20 171.8(3) . 1_544
O22 U2 O20 118.6(3) . 1_544
O19 U2 O20 52.2(2) 1_544 1_544
O11 U2 O20 67.6(2) . 1_544
O12 U2 O20 119.5(2) . 1_544
O6 U3 O5 178.9(5) . .
O6 U3 O24 91.3(4) . .
O5 U3 O24 88.2(4) . .
O6 U3 O26 91.3(4) . .
O5 U3 O26 89.8(4) . .
O24 U3 O26 119.1(3) . .
O6 U3 O31 90.8(4) . 1_665
O5 U3 O31 89.6(4) . 1_665
O24 U3 O31 175.7(3) . 1_665
O26 U3 O31 64.6(3) . 1_665
O6 U3 O25 90.5(4) . .
O5 U3 O25 90.2(4) . .
O24 U3 O25 66.3(3) . .
O26 U3 O25 52.9(3) . .
O31 U3 O25 117.5(3) 1_665 .
O6 U3 O32 89.6(4) . 1_665
O5 U3 O32 89.9(4) . 1_665
O24 U3 O32 123.5(3) . 1_665
O26 U3 O32 117.3(2) . 1_665
O31 U3 O32 52.7(3) 1_665 1_665
O25 U3 O32 170.2(2) . 1_665
O6 U3 O23 88.4(4) . .
O5 U3 O23 90.5(4) . .
O24 U3 O23 52.7(3) . .
O26 U3 O23 171.9(2) . .
O31 U3 O23 123.6(3) 1_665 .
O25 U3 O23 119.0(2) . .
O32 U3 O23 70.9(2) 1_665 .
O8 U4 O7 178.8(5) . .
O8 U4 O29 89.4(4) . .
O7 U4 O29 89.6(4) . .
O8 U4 O16 89.5(4) . 1_543
O7 U4 O16 91.5(3) . 1_543
O29 U4 O16 175.0(3) . 1_543
O8 U4 O28 90.1(4) . .
O7 U4 O28 88.8(4) . .
O29 U4 O28 63.7(3) . .
O16 U4 O28 121.3(3) 1_543 .
O8 U4 O27 87.5(4) . .
O7 U4 O27 92.3(3) . .
O29 U4 O27 115.8(3) . .
O16 U4 O27 69.1(2) 1_543 .
O28 U4 O27 52.3(2) . .
O8 U4 O15 90.9(4) . 1_543
O7 U4 O15 90.2(4) . 1_543
O29 U4 O15 122.3(3) . 1_543
O16 U4 O15 52.8(2) 1_543 1_543
O28 U4 O15 174.0(3) . 1_543
O27 U4 O15 121.9(2) . 1_543
O8 U4 O30 90.1(4) . .
O7 U4 O30 89.9(3) . .
O29 U4 O30 52.5(3) . .
O16 U4 O30 122.6(2) 1_543 .
O28 U4 O30 116.1(2) . .
O27 U4 O30 168.1(2) . .
O15 U4 O30 69.8(2) 1_543 .
C11 O9 U1 90.4(6) . .
C11 O10 U1 97.5(7) . .
C12 O11 U2 95.1(6) . .
C12 O12 U2 94.1(6) . .
C23 O13 U1 92.2(6) . .
C23 O14 U1 95.3(6) . .
C24 O15 U4 94.3(6) . 1_567
C24 O16 U4 95.3(6) . 1_567
C35 O17 U1 94.7(7) . .
C35 O18 U1 91.5(7) . .
C36 O19 U2 96.5(6) . 1_566
C36 O20 U2 92.2(6) . 1_566
C47 O21 U2 93.9(6) . .
C47 O22 U2 94.1(6) . .
C48 O23 U3 91.0(6) . .
C48 O24 U3 98.4(7) . .
C59 O25 U3 93.3(6) . .
C59 O26 U3 94.2(7) . .
C60 O27 U4 94.6(6) . .
C60 O28 U4 94.8(6) . .
C71 O29 U4 94.7(7) . .
C71 O30 U4 93.6(6) . .
C72 O31 U3 95.0(7) . 1_445
C72 O32 U3 91.9(6) . 1_445
C73 N1 C74 111.6(10) . .
C73 N1 H1A 109.3 . .
C74 N1 H1A 109.3 . .
C73 N1 H1B 109.3 . .
C74 N1 H1B 109.3 . .
H1A N1 H1B 108.0 . .
C75 N2 C76 110.6(10) . .
C75 N2 H2A 109.5 . .
C76 N2 H2A 109.5 . .
C75 N2 H2B 109.5 . .
C76 N2 H2B 109.5 . .
H2A N2 H2B 108.1 . .
C77 N3 C78 112.5(10) . .
C77 N3 H3A 109.1 . .
C78 N3 H3A 109.1 . .
C77 N3 H3B 109.1 . .
C78 N3 H3B 109.1 . .
H3A N3 H3B 107.8 . .
C80 N4 C79 113.8(13) . .
C80 N4 H4A 108.8 . .
C79 N4 H4A 108.8 . .
C80 N4 H4B 108.8 . .
C79 N4 H4B 108.8 . .
H4A N4 H4B 107.7 . .
C11 C1 C2 106.8(9) . .
C11 C1 C6 114.4(9) . .
C2 C1 C6 109.2(9) . .
C11 C1 C7 107.9(9) . .
C2 C1 C7 109.1(9) . .
C6 C1 C7 109.2(9) . .
C1 C2 C3 110.7(9) . .
C1 C2 H2C 109.5 . .
C3 C2 H2C 109.5 . .
C1 C2 H2D 109.5 . .
C3 C2 H2D 109.5 . .
H2C C2 H2D 108.1 . .
C12 C3 C4 112.2(8) . .
C12 C3 C2 110.8(9) . .
C4 C3 C2 109.6(9) . .
C12 C3 C9 105.9(8) . .
C4 C3 C9 109.2(9) . .
C2 C3 C9 109.0(8) . .
C3 C4 C5 109.1(8) . .
C3 C4 H4C 109.9 . .
C5 C4 H4C 109.9 . .
C3 C4 H4D 109.9 . .
C5 C4 H4D 109.9 . .
H4C C4 H4D 108.3 . .
C6 C5 C4 110.4(9) . .
C6 C5 C10 110.1(9) . .
C4 C5 C10 109.5(9) . .
C6 C5 H5 108.9 . .
C4 C5 H5 108.9 . .
C10 C5 H5 108.9 . .
C5 C6 C1 110.3(9) . .
C5 C6 H6A 109.6 . .
C1 C6 H6A 109.6 . .
C5 C6 H6B 109.6 . .
C1 C6 H6B 109.6 . .
H6A C6 H6B 108.1 . .
C1 C7 C8 108.7(9) . .
C1 C7 H7A 109.9 . .
C8 C7 H7A 109.9 . .
C1 C7 H7B 109.9 . .
C8 C7 H7B 109.9 . .
H7A C7 H7B 108.3 . .
C10 C8 C9 110.3(9) . .
C10 C8 C7 111.1(9) . .
C9 C8 C7 108.0(9) . .
C10 C8 H8 109.1 . .
C9 C8 H8 109.1 . .
C7 C8 H8 109.1 . .
C8 C9 C3 108.8(9) . .
C8 C9 H9A 109.9 . .
C3 C9 H9A 109.9 . .
C8 C9 H9B 109.9 . .
C3 C9 H9B 109.9 . .
H9A C9 H9B 108.3 . .
C8 C10 C5 108.1(9) . .
C8 C10 H10A 110.1 . .
C5 C10 H10A 110.1 . .
C8 C10 H10B 110.1 . .
C5 C10 H10B 110.1 . .
H10A C10 H10B 108.4 . .
O10 C11 O9 120.0(9) . .
O10 C11 C1 118.0(10) . .
O9 C11 C1 122.1(9) . .
O12 C12 O11 118.2(10) . .
O12 C12 C3 122.5(9) . .
O11 C12 C3 119.3(8) . .
C19 C13 C23 114.0(9) . .
C19 C13 C14 109.2(9) . .
C23 C13 C14 108.9(8) . .
C19 C13 C18 109.5(9) . .
C23 C13 C18 107.7(9) . .
C14 C13 C18 107.4(9) . .
C15 C14 C13 110.9(9) . .
C15 C14 H14A 109.5 . .
C13 C14 H14A 109.5 . .
C15 C14 H14B 109.5 . .
C13 C14 H14B 109.5 . .
H14A C14 H14B 108.0 . .
C24 C15 C14 110.1(9) . .
C24 C15 C21 111.3(9) . .
C14 C15 C21 108.8(9) . .
C24 C15 C16 108.0(9) . .
C14 C15 C16 109.4(9) . .
C21 C15 C16 109.3(9) . .
C15 C16 C17 109.9(9) . .
C15 C16 H16A 109.7 . .
C17 C16 H16A 109.7 . .
C15 C16 H16B 109.7 . .
C17 C16 H16B 109.7 . .
H16A C16 H16B 108.2 . .
C22 C17 C16 109.8(9) . .
C22 C17 C18 109.0(9) . .
C16 C17 C18 108.9(9) . .
C22 C17 H17 109.7 . .
C16 C17 H17 109.7 . .
C18 C17 H17 109.7 . .
C17 C18 C13 108.9(9) . .
C17 C18 H18A 109.9 . .
C13 C18 H18A 109.9 . .
C17 C18 H18B 109.9 . .
C13 C18 H18B 109.9 . .
H18A C18 H18B 108.3 . .
C13 C19 C20 110.6(9) . .
C13 C19 H19A 109.5 . .
C20 C19 H19A 109.5 . .
C13 C19 H19B 109.5 . .
C20 C19 H19B 109.5 . .
H19A C19 H19B 108.1 . .
C22 C20 C19 109.0(9) . .
C22 C20 C21 110.1(10) . .
C19 C20 C21 111.8(10) . .
C22 C20 H20 108.6 . .
C19 C20 H20 108.6 . .
C21 C20 H20 108.6 . .
C20 C21 C15 108.3(9) . .
C20 C21 H21A 110.0 . .
C15 C21 H21A 110.0 . .
C20 C21 H21B 110.0 . .
C15 C21 H21B 110.0 . .
H21A C21 H21B 108.4 . .
C20 C22 C17 109.5(9) . .
C20 C22 H22A 109.8 . .
C17 C22 H22A 109.8 . .
C20 C22 H22B 109.8 . .
C17 C22 H22B 109.8 . .
H22A C22 H22B 108.2 . .
O13 C23 O14 119.9(9) . .
O13 C23 C13 122.4(9) . .
O14 C23 C13 117.7(9) . .
O16 C24 O15 117.5(9) . .
O16 C24 C15 121.9(9) . .
O15 C24 C15 120.5(10) . .
C35 C25 C31 111.2(10) . .
C35 C25 C26 114.4(9) . .
C31 C25 C26 109.6(9) . .
C35 C25 C30 106.1(10) . .
C31 C25 C30 106.5(9) . .
C26 C25 C30 108.6(9) . .
C25 C26 C27 110.6(9) . .
C25 C26 H26A 109.5 . .
C27 C26 H26A 109.5 . .
C25 C26 H26B 109.5 . .
C27 C26 H26B 109.5 . .
H26A C26 H26B 108.1 . .
C33 C27 C36 111.1(9) . .
C33 C27 C26 109.8(10) . .
C36 C27 C26 109.7(9) . .
C33 C27 C28 107.7(9) . .
C36 C27 C28 109.5(9) . .
C26 C27 C28 108.9(9) . .
C29 C28 C27 110.3(10) . .
C29 C28 H28A 109.6 . .
C27 C28 H28A 109.6 . .
C29 C28 H28B 109.6 . .
C27 C28 H28B 109.6 . .
H28A C28 H28B 108.1 . .
C30 C29 C28 111.0(11) . .
C30 C29 C34 109.4(11) . .
C28 C29 C34 107.4(11) . .
C30 C29 H29 109.7 . .
C28 C29 H29 109.7 . .
C34 C29 H29 109.7 . .
C29 C30 C25 110.8(10) . .
C29 C30 H30A 109.5 . .
C25 C30 H30A 109.5 . .
C29 C30 H30B 109.5 . .
C25 C30 H30B 109.5 . .
H30A C30 H30B 108.1 . .
C32 C31 C25 111.8(10) . .
C32 C31 H31A 109.3 . .
C25 C31 H31A 109.3 . .
C32 C31 H31B 109.3 . .
C25 C31 H31B 109.3 . .
H31A C31 H31B 107.9 . .
C34 C32 C31 109.2(10) . .
C34 C32 C33 109.7(10) . .
C31 C32 C33 108.4(9) . .
C34 C32 H32 109.8 . .
C31 C32 H32 109.8 . .
C33 C32 H32 109.8 . .
C27 C33 C32 110.8(9) . .
C27 C33 H33A 109.5 . .
C32 C33 H33A 109.5 . .
C27 C33 H33B 109.5 . .
C32 C33 H33B 109.5 . .
H33A C33 H33B 108.1 . .
C32 C34 C29 109.6(10) . .
C32 C34 H34A 109.8 . .
C29 C34 H34A 109.8 . .
C32 C34 H34B 109.8 . .
C29 C34 H34B 109.8 . .
H34A C34 H34B 108.2 . .
O17 C35 O18 118.0(10) . .
O17 C35 C25 121.3(10) . .
O18 C35 C25 119.9(10) . .
O19 C36 O20 119.1(9) . .
O19 C36 C27 121.6(10) . .
O20 C36 C27 119.2(9) . .
C47 C37 C42 107.9(9) . .
C47 C37 C43 109.8(8) . .
C42 C37 C43 108.9(9) . .
C47 C37 C38 110.4(8) . .
C42 C37 C38 109.8(8) . .
C43 C37 C38 109.9(9) . .
C39 C38 C37 110.7(8) . .
C39 C38 H38A 109.5 . .
C37 C38 H38A 109.5 . .
C39 C38 H38B 109.5 . .
C37 C38 H38B 109.5 . .
H38A C38 H38B 108.1 . .
C48 C39 C38 111.1(9) . .
C48 C39 C45 112.6(9) . .
C38 C39 C45 109.7(9) . .
C48 C39 C40 106.9(9) . .
C38 C39 C40 108.2(9) . .
C45 C39 C40 108.4(9) . .
C41 C40 C39 110.0(8) . .
C41 C40 H40A 109.7 . .
C39 C40 H40A 109.7 . .
C41 C40 H40B 109.7 . .
C39 C40 H40B 109.7 . .
H40A C40 H40B 108.2 . .
C40 C41 C46 109.3(9) . .
C40 C41 C42 109.6(8) . .
C46 C41 C42 108.5(9) . .
C40 C41 H41 109.8 . .
C46 C41 H41 109.8 . .
C42 C41 H41 109.8 . .
C37 C42 C41 109.7(9) . .
C37 C42 H42A 109.7 . .
C41 C42 H42A 109.7 . .
C37 C42 H42B 109.7 . .
C41 C42 H42B 109.7 . .
H42A C42 H42B 108.2 . .
C37 C43 C44 108.4(8) . .
C37 C43 H43A 110.0 . .
C44 C43 H43A 110.0 . .
C37 C43 H43B 110.0 . .
C44 C43 H43B 110.0 . .
H43A C43 H43B 108.4 . .
C46 C44 C45 111.2(9) . .
C46 C44 C43 110.4(10) . .
C45 C44 C43 110.2(9) . .
C46 C44 H44 108.3 . .
C45 C44 H44 108.3 . .
C43 C44 H44 108.3 . .
C44 C45 C39 108.3(9) . .
C44 C45 H45A 110.0 . .
C39 C45 H45A 110.0 . .
C44 C45 H45B 110.0 . .
C39 C45 H45B 110.0 . .
H45A C45 H45B 108.4 . .
C44 C46 C41 109.1(9) . .
C44 C46 H46A 109.9 . .
C41 C46 H46A 109.9 . .
C44 C46 H46B 109.9 . .
C41 C46 H46B 109.9 . .
H46A C46 H46B 108.3 . .
O22 C47 O21 118.7(9) . .
O22 C47 C37 120.9(10) . .
O21 C47 C37 120.4(9) . .
O24 C48 O23 117.9(10) . .
O24 C48 C39 118.8(10) . .
O23 C48 C39 123.3(10) . .
C59 C49 C54 106.2(9) . .
C59 C49 C50 109.9(9) . .
C54 C49 C50 110.2(9) . .
C59 C49 C55 111.3(9) . .
C54 C49 C55 110.8(10) . .
C50 C49 C55 108.4(8) . .
C51 C50 C49 109.9(9) . .
C51 C50 H50A 109.7 . .
C49 C50 H50A 109.7 . .
C51 C50 H50B 109.7 . .
C49 C50 H50B 109.7 . .
H50A C50 H50B 108.2 . .
C50 C51 C60 109.8(9) . .
C50 C51 C52 110.0(9) . .
C60 C51 C52 108.2(9) . .
C50 C51 C57 110.6(9) . .
C60 C51 C57 110.3(8) . .
C52 C51 C57 107.9(9) . .
C51 C52 C53 109.8(9) . .
C51 C52 H52A 109.7 . .
C53 C52 H52A 109.7 . .
C51 C52 H52B 109.7 . .
C53 C52 H52B 109.7 . .
H52A C52 H52B 108.2 . .
C54 C53 C58 110.2(10) . .
C54 C53 C52 110.4(11) . .
C58 C53 C52 107.9(9) . .
C54 C53 H53 109.4 . .
C58 C53 H53 109.4 . .
C52 C53 H53 109.4 . .
C53 C54 C49 108.7(9) . .
C53 C54 H54A 109.9 . .
C49 C54 H54A 109.9 . .
C53 C54 H54B 109.9 . .
C49 C54 H54B 109.9 . .
H54A C54 H54B 108.3 . .
C56 C55 C49 108.6(9) . .
C56 C55 H55A 110.0 . .
C49 C55 H55A 110.0 . .
C56 C55 H55B 110.0 . .
C49 C55 H55B 110.0 . .
H55A C55 H55B 108.3 . .
C58 C56 C57 108.3(9) . .
C58 C56 C55 108.7(9) . .
C57 C56 C55 111.0(9) . .
C58 C56 H56 109.6 . .
C57 C56 H56 109.6 . .
C55 C56 H56 109.6 . .
C56 C57 C51 108.6(8) . .
C56 C57 H57A 110.0 . .
C51 C57 H57A 110.0 . .
C56 C57 H57B 110.0 . .
C51 C57 H57B 110.0 . .
H57A C57 H57B 108.4 . .
C56 C58 C53 110.3(10) . .
C56 C58 H58A 109.6 . .
C53 C58 H58A 109.6 . .
C56 C58 H58B 109.6 . .
C53 C58 H58B 109.6 . .
H58A C58 H58B 108.1 . .
O25 C59 O26 118.4(10) . .
O25 C59 C49 121.5(10) . .
O26 C59 C49 119.8(10) . .
O28 C60 O27 117.7(10) . .
O28 C60 C51 122.0(10) . .
O27 C60 C51 120.3(9) . .
C71 C61 C67 111.8(9) . .
C71 C61 C62 111.9(9) . .
C67 C61 C62 109.9(9) . .
C71 C61 C66 105.2(9) . .
C67 C61 C66 109.0(9) . .
C62 C61 C66 108.9(9) . .
C63 C62 C61 109.2(8) . .
C63 C62 H62A 109.8 . .
C61 C62 H62A 109.8 . .
C63 C62 H62B 109.8 . .
C61 C62 H62B 109.8 . .
H62A C62 H62B 108.3 . .
C69 C63 C72 112.0(9) . .
C69 C63 C64 109.8(9) . .
C72 C63 C64 107.1(9) . .
C69 C63 C62 108.5(9) . .
C72 C63 C62 109.8(8) . .
C64 C63 C62 109.6(8) . .
C63 C64 C65 108.5(9) . .
C63 C64 H64A 110.0 . .
C65 C64 H64A 110.0 . .
C63 C64 H64B 110.0 . .
C65 C64 H64B 110.0 . .
H64A C64 H64B 108.4 . .
C70 C65 C66 111.0(10) . .
C70 C65 C64 109.4(10) . .
C66 C65 C64 109.3(9) . .
C70 C65 H65 109.1 . .
C66 C65 H65 109.1 . .
C64 C65 H65 109.1 . .
C65 C66 C61 108.9(9) . .
C65 C66 H66A 109.9 . .
C61 C66 H66A 109.9 . .
C65 C66 H66B 109.9 . .
C61 C66 H66B 109.9 . .
H66A C66 H66B 108.3 . .
C68 C67 C61 109.9(9) . .
C68 C67 H67A 109.7 . .
C61 C67 H67A 109.7 . .
C68 C67 H67B 109.7 . .
C61 C67 H67B 109.7 . .
H67A C67 H67B 108.2 . .
C67 C68 C69 109.7(10) . .
C67 C68 C70 111.2(10) . .
C69 C68 C70 107.2(9) . .
C67 C68 H68 109.6 . .
C69 C68 H68 109.6 . .
C70 C68 H68 109.6 . .
C63 C69 C68 111.6(9) . .
C63 C69 H69A 109.3 . .
C68 C69 H69A 109.3 . .
C63 C69 H69B 109.3 . .
C68 C69 H69B 109.3 . .
H69A C69 H69B 108.0 . .
C65 C70 C68 109.1(9) . .
C65 C70 H70A 109.9 . .
C68 C70 H70A 109.9 . .
C65 C70 H70B 109.9 . .
C68 C70 H70B 109.9 . .
H70A C70 H70B 108.3 . .
O30 C71 O29 118.3(10) . .
O30 C71 C61 122.7(10) . .
O29 C71 C61 118.9(10) . .
O31 C72 O32 120.1(10) . .
O31 C72 C63 118.5(9) . .
O32 C72 C63 121.3(9) . .
N1 C73 H73A 109.5 . .
N1 C73 H73B 109.5 . .
H73A C73 H73B 109.5 . .
N1 C73 H73C 109.5 . .
H73A C73 H73C 109.5 . .
H73B C73 H73C 109.5 . .
N1 C74 H74A 109.5 . .
N1 C74 H74B 109.5 . .
H74A C74 H74B 109.5 . .
N1 C74 H74C 109.5 . .
H74A C74 H74C 109.5 . .
H74B C74 H74C 109.5 . .
N2 C75 H75A 109.5 . .
N2 C75 H75B 109.5 . .
H75A C75 H75B 109.5 . .
N2 C75 H75C 109.5 . .
H75A C75 H75C 109.5 . .
H75B C75 H75C 109.5 . .
N2 C76 H76A 109.5 . .
N2 C76 H76B 109.5 . .
H76A C76 H76B 109.5 . .
N2 C76 H76C 109.5 . .
H76A C76 H76C 109.5 . .
H76B C76 H76C 109.5 . .
N3 C77 H77A 109.5 . .
N3 C77 H77B 109.5 . .
H77A C77 H77B 109.5 . .
N3 C77 H77C 109.5 . .
H77A C77 H77C 109.5 . .
H77B C77 H77C 109.5 . .
N3 C78 H78A 109.5 . .
N3 C78 H78B 109.5 . .
H78A C78 H78B 109.5 . .
N3 C78 H78C 109.5 . .
H78A C78 H78C 109.5 . .
H78B C78 H78C 109.5 . .
N4 C79 H79A 109.5 . .
N4 C79 H79B 109.5 . .
H79A C79 H79B 109.5 . .
N4 C79 H79C 109.5 . .
H79A C79 H79C 109.5 . .
H79B C79 H79C 109.5 . .
N4 C80 H80A 109.5 . .
N4 C80 H80B 109.5 . .
H80A C80 H80B 109.5 . .
N4 C80 H80C 109.5 . .
H80A C80 H80C 109.5 . .
H80B C80 H80C 109.5 . .

loop_
_geom_bond_atom_site_label_1
_geom_bond_atom_site_label_2
_geom_bond_distance
_geom_bond_site_symmetry_2
U1 O1 1.754(8) .
U1 O2 1.760(9) .
U1 O10 2.417(8) .
U1 O14 2.440(7) .
U1 O17 2.448(8) .
U1 O18 2.486(8) .
U1 O13 2.520(7) .
U1 O9 2.557(8) .
U2 O3 1.762(8) .
U2 O4 1.763(9) .
U2 O21 2.437(8) .
U2 O22 2.439(7) .
U2 O19 2.455(8) 1_544
U2 O11 2.474(7) .
U2 O12 2.515(7) .
U2 O20 2.537(7) 1_544
U3 O6 1.743(9) .
U3 O5 1.761(8) .
U3 O24 2.407(8) .
U3 O26 2.445(8) .
U3 O31 2.454(8) 1_665
U3 O25 2.470(7) .
U3 O32 2.496(7) 1_665
U3 O23 2.542(7) .
U4 O8 1.752(10) .
U4 O7 1.773(9) .
U4 O29 2.430(8) .
U4 O16 2.452(7) 1_543
U4 O28 2.455(8) .
U4 O27 2.457(7) .
U4 O15 2.464(8) 1_543
U4 O30 2.485(8) .
O9 C11 1.275(13) .
O10 C11 1.255(12) .
O11 C12 1.292(13) .
O12 C12 1.258(12) .
O13 C23 1.254(12) .
O14 C23 1.278(13) .
O15 C24 1.287(13) .
O15 U4 2.464(8) 1_567
O16 C24 1.270(13) .
O16 U4 2.452(7) 1_567
O17 C35 1.245(14) .
O18 C35 1.302(14) .
O19 C36 1.264(13) .
O19 U2 2.455(8) 1_566
O20 C36 1.283(13) .
O20 U2 2.537(7) 1_566
O21 C47 1.278(13) .
O22 C47 1.266(13) .
O23 C48 1.306(13) .
O24 C48 1.263(14) .
O25 C59 1.268(14) .
O26 C59 1.280(14) .
O27 C60 1.265(13) .
O28 C60 1.262(12) .
O29 C71 1.294(14) .
O30 C71 1.238(13) .
O31 C72 1.247(13) .
O31 U3 2.454(8) 1_445
O32 C72 1.289(13) .
O32 U3 2.496(7) 1_445
N1 C73 1.472(16) .
N1 C74 1.506(16) .
N1 H1A 0.9200 .
N1 H1B 0.9200 .
N2 C75 1.490(18) .
N2 C76 1.51(2) .
N2 H2A 0.9200 .
N2 H2B 0.9200 .
N3 C77 1.486(17) .
N3 C78 1.490(16) .
N3 H3A 0.9200 .
N3 H3B 0.9200 .
N4 C80 1.429(19) .
N4 C79 1.502(19) .
N4 H4A 0.9200 .
N4 H4B 0.9200 .
C1 C11 1.522(15) .
C1 C2 1.526(14) .
C1 C6 1.528(14) .
C1 C7 1.534(16) .
C2 C3 1.525(15) .
C2 H2C 0.9900 .
C2 H2D 0.9900 .
C3 C12 1.514(15) .
C3 C4 1.529(14) .
C3 C9 1.554(15) .
C4 C5 1.535(15) .
C4 H4C 0.9900 .
C4 H4D 0.9900 .
C5 C6 1.509(15) .
C5 C10 1.548(17) .
C5 H5 1.0000 .
C6 H6A 0.9900 .
C6 H6B 0.9900 .
C7 C8 1.567(16) .
C7 H7A 0.9900 .
C7 H7B 0.9900 .
C8 C10 1.519(16) .
C8 C9 1.548(15) .
C8 H8 1.0000 .
C9 H9A 0.9900 .
C9 H9B 0.9900 .
C10 H10A 0.9900 .
C10 H10B 0.9900 .
C13 C19 1.499(16) .
C13 C23 1.523(14) .
C13 C14 1.556(15) .
C13 C18 1.572(15) .
C14 C15 1.539(15) .
C14 H14A 0.9900 .
C14 H14B 0.9900 .
C15 C24 1.501(15) .
C15 C21 1.547(16) .
C15 C16 1.533(16) .
C16 C17 1.542(14) .
C16 H16A 0.9900 .
C16 H16B 0.9900 .
C17 C22 1.543(18) .
C17 C18 1.552(16) .
C17 H17 1.0000 .
C18 H18A 0.9900 .
C18 H18B 0.9900 .
C19 C20 1.520(15) .
C19 H19A 0.9900 .
C19 H19B 0.9900 .
C20 C22 1.513(18) .
C20 C21 1.533(15) .
C20 H20 1.0000 .
C21 H21A 0.9900 .
C21 H21B 0.9900 .
C22 H22A 0.9900 .
C22 H22B 0.9900 .
C25 C35 1.486(16) .
C25 C31 1.533(16) .
C25 C26 1.534(15) .
C25 C30 1.556(17) .
C26 C27 1.538(15) .
C26 H26A 0.9900 .
C26 H26B 0.9900 .
C27 C33 1.518(16) .
C27 C36 1.527(14) .
C27 C28 1.552(16) .
C28 C29 1.529(16) .
C28 H28A 0.9900 .
C28 H28B 0.9900 .
C29 C30 1.507(19) .
C29 C34 1.558(19) .
C29 H29 1.0000 .
C30 H30A 0.9900 .
C30 H30B 0.9900 .
C31 C32 1.524(16) .
C31 H31A 0.9900 .
C31 H31B 0.9900 .
C32 C34 1.510(17) .
C32 C33 1.540(16) .
C32 H32 1.0000 .
C33 H33A 0.9900 .
C33 H33B 0.9900 .
C34 H34A 0.9900 .
C34 H34B 0.9900 .
C37 C47 1.514(14) .
C37 C42 1.527(14) .
C37 C43 1.529(16) .
C37 C38 1.533(14) .
C38 C39 1.523(14) .
C38 H38A 0.9900 .
C38 H38B 0.9900 .
C39 C48 1.488(15) .
C39 C45 1.561(16) .
C39 C40 1.571(15) .
C40 C41 1.531(15) .
C40 H40A 0.9900 .
C40 H40B 0.9900 .
C41 C46 1.544(16) .
C41 C42 1.546(15) .
C41 H41 1.0000 .
C42 H42A 0.9900 .
C42 H42B 0.9900 .
C43 C44 1.539(14) .
C43 H43A 0.9900 .
C43 H43B 0.9900 .
C44 C46 1.509(17) .
C44 C45 1.529(16) .
C44 H44 1.0000 .
C45 H45A 0.9900 .
C45 H45B 0.9900 .
C46 H46A 0.9900 .
C46 H46B 0.9900 .
C49 C59 1.517(15) .
C49 C54 1.516(17) .
C49 C50 1.546(14) .
C49 C55 1.542(14) .
C50 C51 1.499(14) .
C50 H50A 0.9900 .
C50 H50B 0.9900 .
C51 C60 1.505(15) .
C51 C52 1.511(15) .
C51 C57 1.561(15) .
C52 C53 1.544(16) .
C52 H52A 0.9900 .
C52 H52B 0.9900 .
C53 C54 1.500(17) .
C53 C58 1.539(17) .
C53 H53 1.0000 .
C54 H54A 0.9900 .
C54 H54B 0.9900 .
C55 C56 1.543(15) .
C55 H55A 0.9900 .
C55 H55B 0.9900 .
C56 C58 1.519(17) .
C56 C57 1.536(15) .
C56 H56 1.0000 .
C57 H57A 0.9900 .
C57 H57B 0.9900 .
C58 H58A 0.9900 .
C58 H58B 0.9900 .
C61 C71 1.512(15) .
C61 C67 1.520(16) .
C61 C62 1.546(13) .
C61 C66 1.561(17) .
C62 C63 1.542(14) .
C62 H62A 0.9900 .
C62 H62B 0.9900 .
C63 C69 1.517(16) .
C63 C72 1.511(14) .
C63 C64 1.517(16) .
C64 C65 1.566(16) .
C64 H64A 0.9900 .
C64 H64B 0.9900 .
C65 C70 1.516(17) .
C65 C66 1.523(16) .
C65 H65 1.0000 .
C66 H66A 0.9900 .
C66 H66B 0.9900 .
C67 C68 1.511(15) .
C67 H67A 0.9900 .
C67 H67B 0.9900 .
C68 C69 1.518(16) .
C68 C70 1.538(15) .
C68 H68 1.0000 .
C69 H69A 0.9900 .
C69 H69B 0.9900 .
C70 H70A 0.9900 .
C70 H70B 0.9900 .
C73 H73A 0.9800 .
C73 H73B 0.9800 .
C73 H73C 0.9800 .
C74 H74A 0.9800 .
C74 H74B 0.9800 .
C74 H74C 0.9800 .
C75 H75A 0.9800 .
C75 H75B 0.9800 .
C75 H75C 0.9800 .
C76 H76A 0.9800 .
C76 H76B 0.9800 .
C76 H76C 0.9800 .
C77 H77A 0.9800 .
C77 H77B 0.9800 .
C77 H77C 0.9800 .
C78 H78A 0.9800 .
C78 H78B 0.9800 .
C78 H78C 0.9800 .
C79 H79A 0.9800 .
C79 H79B 0.9800 .
C79 H79C 0.9800 .
C80 H80A 0.9800 .
C80 H80B 0.9800 .
C80 H80C 0.9800 .

loop_
_geom_hbond_atom_site_label_D
_geom_hbond_atom_site_label_H
_geom_hbond_atom_site_label_A
_geom_hbond_distance_DH
_geom_hbond_distance_HA
_geom_hbond_distance_DA
_geom_hbond_angle_DHA
_geom_hbond_site_symmetry_A
N1 H1A O4 0.92 2.47 2.984(13) 115.4 .
N1 H1A O16 0.92 1.99 2.814(12) 148.2 1_554
N1 H1B O34 0.92 1.88 2.718(15) 150.7 .
N2 H2B O9 0.92 2.08 2.992(14) 170.3 .
N2 H2A O33 0.92 2.00 2.793(14) 143.9 .
N3 H3B O23 0.92 1.94 2.806(12) 156.9 .
N3 H3A O35 0.92 1.90 2.729(14) 148.3 1_665
N4 H4A O7 0.92 2.11 2.904(14) 143.1 .
N4 H4A O20 0.92 2.37 2.879(13) 114.8 1_533
N4 H4B O11 0.92 1.92 2.800(12) 159.6 1_544
